data_2209417
loop_
_publ_author_name
'Efdi, Mai'
'Koketsu, Mamoru'
'Ebihara, Masahiro'
'Ishihara, Hideharu'

_publ_section_title
;2-(3-Hydroxy-4-methoxyphenyl)-<i>N</i>,<i>N</i>,<i>N</i>-trimethylethanaminium
 chloride
;
_journal_coeditor_code BT2111
_journal_issue 7
_journal_name_full 'Acta Crystallographica Section E'
_journal_page_first o2993
_journal_page_last o2994
_journal_paper_doi 10.1107/S1600536806023361
_journal_volume 62
_journal_year 2006
_chemical_formula_iupac 'C12 H20 N O2 +, Cl -'
_chemical_formula_moiety 'C12 H20 N O2 +, Cl -'
_chemical_formula_sum 'C12 H20 Cl N O2'
_chemical_formula_weight 245.74
_chemical_name_common 'Salicifoline chloride'
_chemical_name_systematic
;
2-(3-Hydroxy-4-methoxyphenyl)-N,N,N-trimethylethanaminium chloride
;
_space_group_IT_number 14
_symmetry_cell_setting monoclinic
_symmetry_space_group_name_Hall '-P 2ybc'
_symmetry_space_group_name_H-M 'P 1 21/c 1'
_atom_sites_solution_hydrogens geom
_atom_sites_solution_primary direct
_atom_sites_solution_secondary difmap
_audit_creation_method SHELXL-97
_cell_angle_alpha 90.00
_cell_angle_beta 90.180(7)
_cell_angle_gamma 90.00
_cell_formula_units_Z 4
_cell_length_a 9.758(5)
_cell_length_b 11.686(6)
_cell_length_c 11.253(6)
_cell_measurement_reflns_used 2883
_cell_measurement_temperature 296(2)
_cell_measurement_theta_max 27.5
_cell_measurement_theta_min 3.3
_cell_volume 1283.2(12)
_computing_cell_refinement CrystalClear
_computing_data_collection 'CrystalClear (Molecular Structure Corporation & Rigaku, 2001)'
_computing_data_reduction 'TEXSAN (Rigaku/MSC, 2004)'
_computing_molecular_graphics 'ORTEPII (Johnson, 1976)'
_computing_publication_material 'SHELXL97 and TEXSAN'
_computing_structure_refinement 'SHELXL97 (Sheldrick, 1997)'
_computing_structure_solution 'SIR97 (Altomare <i>et al.</i>,  1999)'
_diffrn_ambient_temperature 296(2)
_diffrn_detector_area_resol_mean 14.62
_diffrn_measured_fraction_theta_full 0.997
_diffrn_measured_fraction_theta_max 0.997
_diffrn_measurement_device_type 'Rigaku/MSC Mercury CCD'
_diffrn_measurement_method \w
_diffrn_radiation_monochromator graphite
_diffrn_radiation_type MoK\a
_diffrn_radiation_wavelength 0.71070
_diffrn_reflns_av_R_equivalents 0.0428
_diffrn_reflns_av_sigmaI/netI 0.0449
_diffrn_reflns_limit_h_max 12
_diffrn_reflns_limit_h_min -12
_diffrn_reflns_limit_k_max 15
_diffrn_reflns_limit_k_min -9
_diffrn_reflns_limit_l_max 14
_diffrn_reflns_limit_l_min -12
_diffrn_reflns_number 10211
_diffrn_reflns_theta_full 27.48
_diffrn_reflns_theta_max 27.48
_diffrn_reflns_theta_min 3.26
_exptl_absorpt_coefficient_mu 0.285
_exptl_absorpt_correction_T_max 0.975
_exptl_absorpt_correction_T_min 0.919
_exptl_absorpt_correction_type integration
_exptl_absorpt_process_details '(NUMABS; Higashi, 1999)'
_exptl_crystal_colour Colorless
_exptl_crystal_density_diffrn 1.272
_exptl_crystal_density_method 'not measured'
_exptl_crystal_description Block
_exptl_crystal_F_000 528
_exptl_crystal_size_max 0.46
_exptl_crystal_size_mid 0.17
_exptl_crystal_size_min 0.11
_refine_diff_density_max 0.167
_refine_diff_density_min -0.189
_refine_ls_extinction_method none
_refine_ls_goodness_of_fit_ref 1.246
_refine_ls_hydrogen_treatment mixed
_refine_ls_matrix_type full
_refine_ls_number_parameters 152
_refine_ls_number_reflns 2928
_refine_ls_number_restraints 0
_refine_ls_restrained_S_all 1.246
_refine_ls_R_factor_all 0.0949
_refine_ls_R_factor_gt 0.0727
_refine_ls_shift/su_max 0.000
_refine_ls_shift/su_mean 0.000
_refine_ls_structure_factor_coef Fsqd
_refine_ls_weighting_details 'calc w=1/[\s^2^(Fo^2^)+(0.0217P)^2^+0.8281P] where P=(Fo^2^+2Fc^2^)/3'
_refine_ls_weighting_scheme calc
_refine_ls_wR_factor_gt 0.1118
_refine_ls_wR_factor_ref 0.1189
_reflns_number_gt 2472
_reflns_number_total 2928
_reflns_threshold_expression ' I>2\s(I)'
_cod_data_source_file bt2111.cif
_cod_data_source_block I
_cod_original_sg_symbol_H-M 'P 21/c'
_cod_database_code 2209417
_cod_database_fobs_code 2209417

loop_
_symmetry_equiv_pos_as_xyz
'x, y, z'
'-x, y+1/2, -z+1/2'
'-x, -y, -z'
'x, -y-1/2, z-1/2'

loop_
_atom_site_type_symbol
_atom_site_label
_atom_site_fract_x
_atom_site_fract_y
_atom_site_fract_z
_atom_site_U_iso_or_equiv
_atom_site_adp_type
_atom_site_calc_flag
_atom_site_refinement_flags
_atom_site_occupancy
C C1 0.4264(2) 0.6094(2) 0.3427(2) 0.0356(6) Uani d . 1
C C2 0.5230(2) 0.5401(2) 0.2854(2) 0.0343(6) Uani d . 1
C C3 0.4829(2) 0.4738(2) 0.1893(2) 0.0334(5) Uani d . 1
H H1 0.5467 0.4265 0.1527 0.040 Uiso calc R 1
C C4 0.3486(2) 0.4768(2) 0.14648(19) 0.0299(5) Uani d . 1
C C5 0.2560(3) 0.5468(2) 0.2031(2) 0.0379(6) Uani d . 1
H H2 0.1660 0.5498 0.1759 0.045 Uiso calc R 1
C C6 0.2945(3) 0.6129(2) 0.2998(2) 0.0408(6) Uani d . 1
H H3 0.2303 0.6601 0.3360 0.049 Uiso calc R 1
O O1 0.47340(19) 0.67064(18) 0.43837(17) 0.0532(6) Uani d . 1
C C7 0.3727(3) 0.7201(3) 0.5141(3) 0.0575(8) Uani d . 1
H H4 0.3233 0.7781 0.4714 0.086 Uiso calc R 1
H H5 0.4169 0.7536 0.5821 0.086 Uiso calc R 1
H H6 0.3101 0.6618 0.5398 0.086 Uiso calc R 1
O O2 0.65370(19) 0.5432(2) 0.32778(19) 0.0579(6) Uani d . 1
H H7 0.709(4) 0.498(3) 0.288(3) 0.087 Uiso d . 1
C C8 0.3036(3) 0.4057(2) 0.04073(19) 0.0359(6) Uani d . 1
H H8 0.2536 0.4533 -0.0152 0.043 Uiso calc R 1
H H9 0.3833 0.3749 0.0006 0.043 Uiso calc R 1
C C9 0.2129(2) 0.3087(2) 0.08249(18) 0.0280(5) Uani d . 1
H H10 0.2685 0.2556 0.1281 0.034 Uiso calc R 1
H H11 0.1442 0.3398 0.1356 0.034 Uiso calc R 1
N N1 0.1406(2) 0.24257(16) -0.01491(16) 0.0300(4) Uani d . 1
C C10 0.0428(3) 0.3177(2) -0.0806(2) 0.0476(7) Uani d . 1
H H12 0.0929 0.3749 -0.1235 0.071 Uiso calc R 1
H H13 -0.0178 0.3541 -0.0252 0.071 Uiso calc R 1
H H14 -0.0097 0.2724 -0.1354 0.071 Uiso calc R 1
C C11 0.0598(3) 0.1496(2) 0.0429(2) 0.0495(7) Uani d . 1
H H15 0.0078 0.1093 -0.0163 0.074 Uiso calc R 1
H H16 -0.0014 0.1824 0.1003 0.074 Uiso calc R 1
H H17 0.1211 0.0974 0.0820 0.074 Uiso calc R 1
C C12 0.2405(3) 0.1900(3) -0.0982(2) 0.0550(8) Uani d . 1
H H18 0.1926 0.1423 -0.1540 0.082 Uiso calc R 1
H H19 0.3050 0.1445 -0.0541 0.082 Uiso calc R 1
H H20 0.2885 0.2492 -0.1401 0.082 Uiso calc R 1
Cl Cl1 0.88180(7) 0.40385(6) 0.21980(6) 0.0453(2) Uani d . 1

loop_
_atom_site_aniso_label
_atom_site_aniso_U_11
_atom_site_aniso_U_22
_atom_site_aniso_U_33
_atom_site_aniso_U_12
_atom_site_aniso_U_13
_atom_site_aniso_U_23
C1 0.0302(13) 0.0309(13) 0.0458(14) -0.0040(11) 0.0029(10) -0.0107(11)
C2 0.0221(12) 0.0359(14) 0.0449(14) -0.0026(10) -0.0010(10) -0.0086(11)
C3 0.0262(13) 0.0322(13) 0.0419(13) -0.0012(11) 0.0037(10) -0.0073(11)
C4 0.0297(13) 0.0272(12) 0.0326(12) -0.0056(10) -0.0016(9) 0.0038(9)
C5 0.0275(13) 0.0368(14) 0.0493(15) 0.0024(11) -0.0088(11) 0.0023(12)
C6 0.0294(14) 0.0329(15) 0.0601(16) 0.0065(11) 0.0043(12) -0.0070(12)
O1 0.0350(11) 0.0606(14) 0.0639(12) -0.0037(9) 0.0047(9) -0.0374(10)
C7 0.0511(19) 0.060(2) 0.0612(18) -0.0037(16) 0.0154(15) -0.0263(15)
O2 0.0249(10) 0.0710(15) 0.0779(14) 0.0054(10) -0.0093(9) -0.0421(12)
C8 0.0365(14) 0.0420(15) 0.0292(12) -0.0081(12) -0.0032(10) 0.0032(11)
C9 0.0308(13) 0.0316(13) 0.0218(10) -0.0010(10) -0.0040(9) -0.0009(9)
N1 0.0326(11) 0.0291(11) 0.0283(9) -0.0002(9) -0.0082(8) 0.0007(8)
C10 0.0519(18) 0.0382(16) 0.0526(16) 0.0028(13) -0.0281(13) 0.0054(13)
C11 0.0543(19) 0.0372(15) 0.0567(17) -0.0156(14) -0.0153(13) 0.0082(13)
C12 0.061(2) 0.064(2) 0.0401(15) 0.0084(16) 0.0006(13) -0.0202(14)
Cl1 0.0383(4) 0.0405(4) 0.0570(4) 0.0082(3) 0.0066(3) 0.0027(3)

loop_
_atom_type_symbol
_atom_type_description
_atom_type_scat_dispersion_real
_atom_type_scat_dispersion_imag
_atom_type_scat_source
C C 0.0033 0.0016 'International Tables Vol C Tables 4.2.6.8 and 6.1.1.4'
H H 0.0000 0.0000 'International Tables Vol C Tables 4.2.6.8 and 6.1.1.4'
Cl Cl 0.1484 0.1585 'International Tables Vol C Tables 4.2.6.8 and 6.1.1.4'
N N 0.0061 0.0033 'International Tables Vol C Tables 4.2.6.8 and 6.1.1.4'
O O 0.0106 0.0060 'International Tables Vol C Tables 4.2.6.8 and 6.1.1.4'

loop_
_geom_angle_atom_site_label_1
_geom_angle_atom_site_label_2
_geom_angle_atom_site_label_3
_geom_angle
O1 C1 C6 124.8(2)
O1 C1 C2 116.1(2)
C6 C1 C2 119.1(2)
O2 C2 C3 123.4(2)
O2 C2 C1 117.0(2)
C3 C2 C1 119.6(2)
C2 C3 C4 121.2(2)
C2 C3 H1 119.4
C4 C3 H1 119.4
C5 C4 C3 118.2(2)
C5 C4 C8 120.0(2)
C3 C4 C8 121.8(2)
C4 C5 C6 121.2(2)
C4 C5 H2 119.4
C6 C5 H2 119.4
C1 C6 C5 120.7(2)
C1 C6 H3 119.7
C5 C6 H3 119.7
C1 O1 C7 116.9(2)
O1 C7 H4 109.5
O1 C7 H5 109.5
H4 C7 H5 109.5
O1 C7 H6 109.5
H4 C7 H6 109.5
H5 C7 H6 109.5
C2 O2 H7 113(2)
C9 C8 C4 109.59(18)
C9 C8 H8 109.8
C4 C8 H8 109.8
C9 C8 H9 109.8
C4 C8 H9 109.8
H8 C8 H9 108.2
N1 C9 C8 115.40(17)
N1 C9 H10 108.4
C8 C9 H10 108.4
N1 C9 H11 108.4
C8 C9 H11 108.4
H10 C9 H11 107.5
C12 N1 C10 110.5(2)
C12 N1 C11 108.8(2)
C10 N1 C11 107.8(2)
C12 N1 C9 111.23(19)
C10 N1 C9 110.78(18)
C11 N1 C9 107.53(18)
N1 C10 H12 109.5
N1 C10 H13 109.5
H12 C10 H13 109.5
N1 C10 H14 109.5
H12 C10 H14 109.5
H13 C10 H14 109.5
N1 C11 H15 109.5
N1 C11 H16 109.5
H15 C11 H16 109.5
N1 C11 H17 109.5
H15 C11 H17 109.5
H16 C11 H17 109.5
N1 C12 H18 109.5
N1 C12 H19 109.5
H18 C12 H19 109.5
N1 C12 H20 109.5
H18 C12 H20 109.5
H19 C12 H20 109.5

loop_
_geom_bond_atom_site_label_1
_geom_bond_atom_site_label_2
_geom_bond_distance
C1 O1 1.370(3)
C1 C6 1.375(3)
C1 C2 1.401(3)
C2 O2 1.361(3)
C2 C3 1.385(3)
C3 C4 1.396(3)
C3 H1 0.9300
C4 C5 1.376(3)
C4 C8 1.515(3)
C5 C6 1.385(4)
C5 H2 0.9300
C6 H3 0.9300
O1 C7 1.425(3)
C7 H4 0.9600
C7 H5 0.9600
C7 H6 0.9600
O2 H7 0.88(4)
C8 C9 1.514(3)
C8 H8 0.9700
C8 H9 0.9700
C9 N1 1.513(3)
C9 H10 0.9700
C9 H11 0.9700
N1 C12 1.487(3)
N1 C10 1.491(3)
N1 C11 1.493(3)
C10 H12 0.9600
C10 H13 0.9600
C10 H14 0.9600
C11 H15 0.9600
C11 H16 0.9600
C11 H17 0.9600
C12 H18 0.9600
C12 H19 0.9600
C12 H20 0.9600

loop_
_geom_hbond_atom_site_label_D
_geom_hbond_atom_site_label_H
_geom_hbond_atom_site_label_A
_geom_hbond_distance_DH
_geom_hbond_distance_HA
_geom_hbond_distance_DA
_geom_hbond_angle_DHA
O2 H7 Cl1 0.88(4) 2.15(4) 3.017(2) 166(3)

loop_
_geom_torsion_atom_site_label_1
_geom_torsion_atom_site_label_2
_geom_torsion_atom_site_label_3
_geom_torsion_atom_site_label_4
_geom_torsion
O1 C1 C2 O2 -1.9(4)
C6 C1 C2 O2 177.2(2)
O1 C1 C2 C3 178.8(2)
C6 C1 C2 C3 -2.1(4)
O2 C2 C3 C4 -177.6(2)
C1 C2 C3 C4 1.6(4)
C2 C3 C4 C5 -0.6(4)
C2 C3 C4 C8 179.4(2)
C3 C4 C5 C6 0.1(4)
C8 C4 C5 C6 -179.9(2)
O1 C1 C6 C5 -179.3(2)
C2 C1 C6 C5 1.6(4)
C4 C5 C6 C1 -0.7(4)
C6 C1 O1 C7 15.1(4)
C2 C1 O1 C7 -165.8(3)
C5 C4 C8 C9 -72.0(3)
C3 C4 C8 C9 107.9(3)
C4 C8 C9 N1 170.0(2)
C8 C9 N1 C12 59.6(3)
C8 C9 N1 C10 -63.8(3)
C8 C9 N1 C11 178.6(2)

loop_
_cod_related_entry_id
_cod_related_entry_database
_cod_related_entry_code
1 ChemSpider 21128017
